data_4517340
loop_
_publ_author_name
'Trost, Barry M.'
'Shinde, Anand H.'
'Wang, Youliang'
'Zuo, Zhijun'
'Min, Chang'

_publ_section_title
;
 Palladium-Catalyzed Regio-, Enantio-, and Diastereoselective Asymmetric
 [3 + 2] Cycloaddition Reactions: Synthesis of Chiral Cyclopentyl
 Phosphonates
;
_journal_name_full 'ACS Catalysis'
_journal_page_first 1969
_journal_page_last 1975
_journal_paper_doi 10.1021/acscatal.9b05073
_journal_year 2020
_chemical_absolute_configuration rmad
_chemical_formula_moiety 'C25 H22 N O7 P'
_chemical_formula_sum 'C25 H22 N O7 P'
_chemical_formula_weight 479.40
_space_group_crystal_system triclinic
_space_group_IT_number 1
_space_group_name_Hall 'P 1'
_space_group_name_H-M_alt 'P 1'
_atom_sites_solution_hydrogens geom
_atom_sites_solution_primary dual
_atom_sites_solution_secondary difmap
_audit_creation_method SHELXL-2018/3
_cell_angle_alpha 100.704(2)
_cell_angle_beta 91.306(2)
_cell_angle_gamma 94.062(2)
_cell_formula_units_Z 1
_cell_length_a 5.7494(6)
_cell_length_b 9.6543(10)
_cell_length_c 10.4417(11)
_cell_measurement_reflns_used 9921
_cell_measurement_temperature 120(2)
_cell_measurement_theta_max 70.32
_cell_measurement_theta_min 4.31
_cell_volume 567.68(10)
_computing_cell_refinement 'Bruker SAINT (Bruker, 2015)'
_computing_data_collection 'Bruker APEX-3 (Bruker, 2015)'
_computing_data_reduction 'Bruker SAINT (Bruker, 2015)'
_computing_molecular_graphics 'Bruker XP (Bruker, 2015)'
_computing_publication_material 'CIFTAB (Sheldrick, 2008)'
_computing_structure_refinement 'SHELXL-2018/3 (Sheldrick, 2015)'
_computing_structure_solution 'SHELXT-2018/2 (Sheldrick, 2015)'
_diffrn_ambient_temperature 120(2)
_diffrn_detector_area_resol_mean 7.41
_diffrn_measured_fraction_theta_full 0.990
_diffrn_measured_fraction_theta_max 0.981
_diffrn_measurement_device_type 'Bruker PHOTON-II'
_diffrn_measurement_method 'combination of \w and \f-scans '
_diffrn_radiation_type CuK\a
_diffrn_radiation_wavelength 1.54178
_diffrn_reflns_av_R_equivalents 0.0345
_diffrn_reflns_av_unetI/netI 0.0352
_diffrn_reflns_Laue_measured_fraction_full 0.990
_diffrn_reflns_Laue_measured_fraction_max 0.981
_diffrn_reflns_limit_h_max 6
_diffrn_reflns_limit_h_min -6
_diffrn_reflns_limit_k_max 11
_diffrn_reflns_limit_k_min -11
_diffrn_reflns_limit_l_max 12
_diffrn_reflns_limit_l_min -12
_diffrn_reflns_number 14830
_diffrn_reflns_point_group_measured_fraction_full 0.897
_diffrn_reflns_point_group_measured_fraction_max 0.883
_diffrn_reflns_theta_full 67.679
_diffrn_reflns_theta_max 70.498
_diffrn_reflns_theta_min 4.312
_diffrn_source 'Incoatec micro-focus'
_exptl_absorpt_coefficient_mu 1.487
_exptl_absorpt_correction_T_max 1.0000
_exptl_absorpt_correction_T_min 0.7513
_exptl_absorpt_correction_type numerical
_exptl_absorpt_process_details 'SADABS (Krause et al., 2015)'
_exptl_crystal_colour colorless
_exptl_crystal_density_diffrn 1.402
_exptl_crystal_description rod
_exptl_crystal_F_000 250
_exptl_crystal_size_max 0.267
_exptl_crystal_size_mid 0.180
_exptl_crystal_size_min 0.134
_refine_diff_density_max 0.891
_refine_diff_density_min -1.209
_refine_diff_density_rms 0.285
_refine_ls_abs_structure_details
;
 Flack x determined using 1600 quotients [(I+)-(I-)]/[(I+)+(I-)]
 (Parsons, Flack and Wagner, Acta Cryst. B69 (2013) 249-259).
;
_refine_ls_abs_structure_Flack 0.02(5)
_refine_ls_extinction_method none
_refine_ls_goodness_of_fit_ref 1.221
_refine_ls_hydrogen_treatment constr
_refine_ls_matrix_type full
_refine_ls_number_parameters 307
_refine_ls_number_reflns 3828
_refine_ls_number_restraints 3
_refine_ls_restrained_S_all 1.220
_refine_ls_R_factor_all 0.0772
_refine_ls_R_factor_gt 0.0649
_refine_ls_shift/su_max 0.000
_refine_ls_shift/su_mean 0.000
_refine_ls_structure_factor_coef Fsqd
_refine_ls_weighting_details 'w=1/[\s^2^(Fo^2^)+(0.1568P)^2^+0.7349P] where P=(Fo^2^+2Fc^2^)/3'
_refine_ls_weighting_scheme calc
_refine_ls_wR_factor_gt 0.1898
_refine_ls_wR_factor_ref 0.2359
_reflns_Friedel_coverage 0.801
_reflns_Friedel_fraction_full 0.803
_reflns_Friedel_fraction_max 0.785
_reflns_number_gt 3752
_reflns_number_total 3828
_reflns_threshold_expression 'I > 2\s(I)'
_cod_data_source_file cs9b05073_si_002.cif
_cod_data_source_block suahs301
_cod_depositor_comments 'Adding full bibliography for 4517340.cif.'
_cod_database_code 4517340
_shelx_shelxl_version_number 2018/3
_shelx_space_group_comment
;
The symmetry employed for this shelxl refinement is uniquely defined
by the following loop, which should always be used as a source of
symmetry information in preference to the above space-group names.
They are only intended as comments.
;
_shelx_estimated_absorpt_t_min 0.692
_shelx_estimated_absorpt_t_max 0.826
_diffrn_source_monochromator 'MONTEL Multi-layer'

loop_
_space_group_symop_operation_xyz
'x, y, z'

loop_
_atom_site_label
_atom_site_type_symbol
_atom_site_fract_x
_atom_site_fract_y
_atom_site_fract_z
_atom_site_U_iso_or_equiv
_atom_site_adp_type
_atom_site_occupancy
_atom_site_site_symmetry_order
_atom_site_calc_flag
_atom_site_refinement_flags_posn
_atom_site_refinement_flags_adp
P1 P 0.4928(2) 0.55845(15) 0.46785(14) 0.0197(4) Uani 1 1 d . .
O1 O 0.2807(11) 0.2010(6) 0.9139(6) 0.0318(13) Uani 1 1 d . .
O2 O -0.0441(10) 0.2278(6) 0.7872(6) 0.0301(13) Uani 1 1 d . .
O3 O 0.2657(11) 0.8789(6) 0.9231(5) 0.0335(14) Uani 1 1 d . .
O4 O 0.6372(12) 0.9320(7) 0.9210(6) 0.0367(14) Uani 1 1 d . .
O5 O 0.7258(9) 0.5876(6) 0.5345(5) 0.0238(11) Uani 1 1 d . .
O6 O 0.3698(9) 0.4042(5) 0.4643(5) 0.0237(12) Uani 1 1 d . .
O7 O 0.4923(9) 0.5710(6) 0.3185(5) 0.0239(11) Uani 1 1 d . .
N1 N 0.4536(12) 0.8775(6) 0.8688(6) 0.0249(14) Uani 1 1 d . .
C1 C 0.2690(13) 0.6670(7) 0.5360(7) 0.0206(14) Uani 1 1 d . .
H1 H 0.113042 0.625068 0.497768 0.025 Uiso 1 1 calc R U
C2 C 0.2688(14) 0.6868(8) 0.6889(7) 0.0227(15) Uani 1 1 d . .
H2 H 0.117090 0.725135 0.716755 0.027 Uiso 1 1 calc R U
C3 C 0.4575(14) 0.8071(8) 0.7275(7) 0.0232(15) Uani 1 1 d . .
H3 H 0.613790 0.769928 0.709415 0.028 Uiso 1 1 calc R U
C4 C 0.4116(17) 0.9121(8) 0.6378(7) 0.0311(18) Uani 1 1 d . .
H4A H 0.299814 0.980212 0.676306 0.037 Uiso 1 1 calc R U
H4B H 0.558231 0.964981 0.621137 0.037 Uiso 1 1 calc R U
C5 C 0.3093(13) 0.8183(7) 0.5135(7) 0.0208(14) Uani 1 1 d . .
C6 C 0.2512(15) 0.8638(9) 0.4057(8) 0.0296(17) Uani 1 1 d . .
H6A H 0.272878 0.961558 0.402642 0.036 Uiso 1 1 calc R U
H6B H 0.187906 0.798543 0.331509 0.036 Uiso 1 1 calc R U
C7 C 0.2919(13) 0.5568(7) 0.7486(7) 0.0204(14) Uani 1 1 d . .
C8 C 0.4896(14) 0.5382(8) 0.8219(7) 0.0239(15) Uani 1 1 d . .
H8 H 0.618833 0.606727 0.831063 0.029 Uiso 1 1 calc R U
C9 C 0.5018(15) 0.4205(8) 0.8825(8) 0.0276(16) Uani 1 1 d . .
H9 H 0.635522 0.408181 0.933061 0.033 Uiso 1 1 calc R U
C10 C 0.3129(15) 0.3250(8) 0.8652(7) 0.0259(16) Uani 1 1 d . .
C11 C 0.0351(16) 0.1607(9) 0.8914(9) 0.0321(18) Uani 1 1 d . .
H11A H -0.050587 0.192328 0.971440 0.039 Uiso 1 1 calc R U
H11B H 0.008140 0.056613 0.866147 0.039 Uiso 1 1 calc R U
C12 C 0.1143(14) 0.3424(8) 0.7906(7) 0.0240(15) Uani 1 1 d . .
C13 C 0.1002(13) 0.4558(8) 0.7322(7) 0.0219(15) Uani 1 1 d . .
H13 H -0.034746 0.466617 0.681824 0.026 Uiso 1 1 calc R U
C14 C 0.5001(14) 0.2877(7) 0.4152(7) 0.0233(15) Uani 1 1 d . .
C15 C 0.4605(16) 0.2238(8) 0.2868(8) 0.0299(18) Uani 1 1 d . .
H15 H 0.344440 0.253273 0.233715 0.036 Uiso 1 1 calc R U
C16 C 0.6009(19) 0.1114(9) 0.2365(9) 0.041(2) Uani 1 1 d . .
H16 H 0.581610 0.065231 0.147849 0.049 Uiso 1 1 calc R U
C17 C 0.7640(18) 0.0706(9) 0.3171(11) 0.044(2) Uani 1 1 d . .
H17 H 0.859252 -0.003018 0.282783 0.052 Uiso 1 1 calc R U
C18 C 0.7932(18) 0.1342(9) 0.4479(10) 0.039(2) Uani 1 1 d . .
H18 H 0.904850 0.103239 0.502631 0.047 Uiso 1 1 calc R U
C19 C 0.6571(16) 0.2437(8) 0.4973(8) 0.0297(17) Uani 1 1 d . .
H19 H 0.672399 0.287489 0.586756 0.036 Uiso 1 1 calc R U
C20 C 0.6854(13) 0.5897(8) 0.2434(7) 0.0216(14) Uani 1 1 d . .
C21 C 0.8567(14) 0.4939(8) 0.2307(7) 0.0253(15) Uani 1 1 d . .
H21 H 0.849621 0.418874 0.278210 0.030 Uiso 1 1 calc R U
C22 C 1.0398(14) 0.5093(9) 0.1471(7) 0.0266(16) Uani 1 1 d . .
H22 H 1.159184 0.445353 0.137905 0.032 Uiso 1 1 calc R U
C23 C 1.0453(13) 0.6196(9) 0.0776(7) 0.0263(16) Uani 1 1 d . .
H23 H 1.168376 0.630258 0.020221 0.032 Uiso 1 1 calc R U
C24 C 0.8745(14) 0.7125(8) 0.0914(7) 0.0259(16) Uani 1 1 d . .
H24 H 0.880005 0.787429 0.043842 0.031 Uiso 1 1 calc R U
C25 C 0.6923(14) 0.6977(8) 0.1750(7) 0.0254(15) Uani 1 1 d . .
H25 H 0.573755 0.762205 0.184368 0.031 Uiso 1 1 calc R U

loop_
_atom_site_aniso_label
_atom_site_aniso_U_11
_atom_site_aniso_U_22
_atom_site_aniso_U_33
_atom_site_aniso_U_23
_atom_site_aniso_U_13
_atom_site_aniso_U_12
P1 0.0226(9) 0.0193(8) 0.0165(8) 0.0025(6) 0.0012(6) -0.0019(6)
O1 0.032(3) 0.025(3) 0.041(3) 0.015(2) 0.001(2) 0.003(2)
O2 0.028(3) 0.024(3) 0.039(3) 0.012(2) -0.003(2) -0.006(2)
O3 0.044(4) 0.029(3) 0.025(3) 0.002(2) 0.013(2) -0.002(2)
O4 0.045(4) 0.035(3) 0.025(3) -0.002(2) -0.008(3) -0.003(3)
O5 0.024(3) 0.025(2) 0.023(2) 0.0067(19) -0.004(2) 0.002(2)
O6 0.025(3) 0.018(2) 0.026(3) 0.002(2) 0.005(2) -0.002(2)
O7 0.022(3) 0.032(3) 0.018(3) 0.005(2) 0.002(2) -0.002(2)
N1 0.041(4) 0.014(3) 0.019(3) 0.001(2) 0.000(3) 0.001(3)
C1 0.022(4) 0.022(3) 0.017(3) 0.005(3) 0.001(3) -0.004(3)
C2 0.029(4) 0.021(3) 0.018(3) 0.006(3) -0.001(3) -0.005(3)
C3 0.030(4) 0.021(3) 0.017(3) 0.002(3) 0.003(3) -0.004(3)
C4 0.048(5) 0.023(4) 0.022(4) 0.008(3) 0.002(3) -0.009(3)
C5 0.025(4) 0.017(3) 0.020(3) 0.002(3) 0.005(3) 0.005(3)
C6 0.034(5) 0.028(4) 0.029(4) 0.011(3) -0.003(3) 0.004(3)
C7 0.026(4) 0.017(3) 0.018(3) 0.003(3) 0.002(3) 0.000(3)
C8 0.029(4) 0.020(3) 0.022(3) 0.002(3) 0.001(3) -0.002(3)
C9 0.033(4) 0.026(4) 0.025(4) 0.007(3) 0.000(3) 0.001(3)
C10 0.033(4) 0.022(3) 0.023(3) 0.006(3) -0.001(3) 0.001(3)
C11 0.033(4) 0.026(4) 0.040(5) 0.014(3) 0.004(3) -0.003(3)
C12 0.030(4) 0.020(3) 0.021(3) 0.003(3) 0.001(3) -0.002(3)
C13 0.021(4) 0.023(3) 0.020(3) 0.002(3) 0.001(3) 0.000(3)
C14 0.029(4) 0.016(3) 0.024(4) 0.001(3) 0.007(3) 0.000(3)
C15 0.041(5) 0.022(4) 0.023(4) -0.002(3) -0.001(3) -0.005(3)
C16 0.055(6) 0.028(4) 0.034(5) -0.008(3) 0.011(4) -0.008(4)
C17 0.043(5) 0.022(4) 0.063(6) -0.002(4) 0.013(4) 0.005(4)
C18 0.037(5) 0.024(4) 0.055(6) 0.004(4) -0.003(4) 0.003(3)
C19 0.035(4) 0.022(4) 0.030(4) 0.003(3) -0.003(3) -0.001(3)
C20 0.018(3) 0.027(3) 0.019(3) 0.003(3) -0.001(3) 0.000(3)
C21 0.029(4) 0.025(3) 0.022(3) 0.007(3) -0.003(3) 0.000(3)
C22 0.026(4) 0.030(4) 0.022(3) 0.003(3) -0.001(3) -0.001(3)
C23 0.020(4) 0.036(4) 0.021(3) 0.003(3) 0.002(3) -0.002(3)
C24 0.029(4) 0.027(4) 0.021(3) 0.007(3) 0.002(3) -0.001(3)
C25 0.028(4) 0.027(4) 0.021(3) 0.003(3) 0.002(3) -0.001(3)

loop_
_atom_type_symbol
_atom_type_description
_atom_type_scat_dispersion_real
_atom_type_scat_dispersion_imag
_atom_type_scat_source
C C 0.0181 0.0091 'International Tables Vol C Tables 4.2.6.8 and 6.1.1.4'
H H 0.0000 0.0000 'International Tables Vol C Tables 4.2.6.8 and 6.1.1.4'
N N 0.0311 0.0180 'International Tables Vol C Tables 4.2.6.8 and 6.1.1.4'
O O 0.0492 0.0322 'International Tables Vol C Tables 4.2.6.8 and 6.1.1.4'
P P 0.2955 0.4335 'International Tables Vol C Tables 4.2.6.8 and 6.1.1.4'

loop_
_geom_angle_atom_site_label_1
_geom_angle_atom_site_label_2
_geom_angle_atom_site_label_3
_geom_angle
O5 P1 O7 114.0(3)
O5 P1 O6 115.9(3)
O7 P1 O6 103.0(3)
O5 P1 C1 116.4(3)
O7 P1 C1 104.8(3)
O6 P1 C1 101.0(3)
C10 O1 C11 104.0(6)
C12 O2 C11 104.5(6)
C14 O6 P1 117.0(5)
C20 O7 P1 127.3(5)
O4 N1 O3 124.2(6)
O4 N1 C3 117.3(7)
O3 N1 C3 118.5(6)
C5 C1 C2 102.8(5)
C5 C1 P1 112.0(5)
C2 C1 P1 112.2(5)
C5 C1 H1 109.9
C2 C1 H1 109.9
P1 C1 H1 109.9
C7 C2 C3 116.6(6)
C7 C2 C1 117.5(6)
C3 C2 C1 100.9(5)
C7 C2 H2 107.0
C3 C2 H2 107.0
C1 C2 H2 107.0
N1 C3 C2 113.2(6)
N1 C3 C4 110.9(6)
C2 C3 C4 105.1(6)
N1 C3 H3 109.2
C2 C3 H3 109.2
C4 C3 H3 109.2
C5 C4 C3 103.5(6)
C5 C4 H4A 111.1
C3 C4 H4A 111.1
C5 C4 H4B 111.1
C3 C4 H4B 111.1
H4A C4 H4B 109.0
C6 C5 C4 124.8(7)
C6 C5 C1 125.9(7)
C4 C5 C1 109.2(6)
C5 C6 H6A 120.0
C5 C6 H6B 120.0
H6A C6 H6B 120.0
C8 C7 C13 120.2(7)
C8 C7 C2 122.5(7)
C13 C7 C2 117.2(6)
C7 C8 C9 121.5(7)
C7 C8 H8 119.2
C9 C8 H8 119.2
C10 C9 C8 116.8(7)
C10 C9 H9 121.6
C8 C9 H9 121.6
C9 C10 O1 128.2(7)
C9 C10 C12 122.0(7)
O1 C10 C12 109.8(7)
O1 C11 O2 107.1(6)
O1 C11 H11A 110.3
O2 C11 H11A 110.3
O1 C11 H11B 110.3
O2 C11 H11B 110.3
H11A C11 H11B 108.6
C13 C12 O2 129.3(7)
C13 C12 C10 121.7(7)
O2 C12 C10 108.9(7)
C12 C13 C7 117.7(7)
C12 C13 H13 121.1
C7 C13 H13 121.1
C19 C14 C15 123.3(7)
C19 C14 O6 119.0(7)
C15 C14 O6 117.7(7)
C14 C15 C16 117.3(8)
C14 C15 H15 121.4
C16 C15 H15 121.4
C17 C16 C15 119.5(8)
C17 C16 H16 120.3
C15 C16 H16 120.3
C16 C17 C18 121.6(9)
C16 C17 H17 119.2
C18 C17 H17 119.2
C19 C18 C17 119.1(9)
C19 C18 H18 120.4
C17 C18 H18 120.4
C14 C19 C18 119.1(8)
C14 C19 H19 120.5
C18 C19 H19 120.5
C25 C20 C21 121.1(7)
C25 C20 O7 118.3(7)
C21 C20 O7 120.4(7)
C20 C21 C22 119.2(7)
C20 C21 H21 120.4
C22 C21 H21 120.4
C23 C22 C21 119.3(7)
C23 C22 H22 120.3
C21 C22 H22 120.3
C24 C23 C22 120.5(7)
C24 C23 H23 119.8
C22 C23 H23 119.8
C23 C24 C25 120.3(7)
C23 C24 H24 119.8
C25 C24 H24 119.8
C20 C25 C24 119.6(7)
C20 C25 H25 120.2
C24 C25 H25 120.2

loop_
_geom_bond_atom_site_label_1
_geom_bond_atom_site_label_2
_geom_bond_distance
P1 O5 1.479(5)
P1 O7 1.586(5)
P1 O6 1.597(5)
P1 C1 1.793(8)
O1 C10 1.387(9)
O1 C11 1.440(11)
O2 C12 1.377(9)
O2 C11 1.446(10)
O3 N1 1.231(9)
O4 N1 1.216(9)
O6 C14 1.418(9)
O7 C20 1.394(9)
N1 C3 1.506(9)
C1 C5 1.525(9)
C1 C2 1.572(9)
C1 H1 1.0000
C2 C7 1.514(9)
C2 C3 1.522(10)
C2 H2 1.0000
C3 C4 1.534(10)
C3 H3 1.0000
C4 C5 1.518(10)
C4 H4A 0.9900
C4 H4B 0.9900
C5 C6 1.326(11)
C6 H6A 0.9500
C6 H6B 0.9500
C7 C8 1.397(11)
C7 C13 1.404(10)
C8 C9 1.404(10)
C8 H8 0.9500
C9 C10 1.360(12)
C9 H9 0.9500
C10 C12 1.405(11)
C11 H11A 0.9900
C11 H11B 0.9900
C12 C13 1.355(11)
C13 H13 0.9500
C14 C19 1.373(12)
C14 C15 1.375(11)
C15 C16 1.427(13)
C15 H15 0.9500
C16 C17 1.373(16)
C16 H16 0.9500
C17 C18 1.390(15)
C17 H17 0.9500
C18 C19 1.389(13)
C18 H18 0.9500
C19 H19 0.9500
C20 C25 1.368(11)
C20 C21 1.390(11)
C21 C22 1.400(11)
C21 H21 0.9500
C22 C23 1.394(11)
C22 H22 0.9500
C23 C24 1.368(12)
C23 H23 0.9500
C24 C25 1.395(11)
C24 H24 0.9500
C25 H25 0.9500

loop_
_geom_hbond_atom_site_label_D
_geom_hbond_atom_site_label_H
_geom_hbond_atom_site_label_A
_geom_hbond_distance_DH
_geom_hbond_distance_HA
_geom_hbond_distance_DA
_geom_hbond_angle_DHA
_geom_hbond_site_symmetry_A
_geom_hbond_publ_flag
C1 H1 O5 1.00 2.28 3.162(9) 146.0 1_455 yes
C3 H3 O5 1.00 2.42 3.154(9) 129.5 . yes
C11 H11B O3 0.99 2.49 3.177(11) 126.4 1_545 yes
C11 H11B O4 0.99 2.50 3.126(11) 120.5 1_445 yes
C13 H13 O5 0.95 2.53 3.417(9) 154.5 1_455 yes

loop_
_geom_torsion_atom_site_label_1
_geom_torsion_atom_site_label_2
_geom_torsion_atom_site_label_3
_geom_torsion_atom_site_label_4
_geom_torsion
O5 P1 O6 C14 -52.9(6)
O7 P1 O6 C14 72.2(6)
C1 P1 O6 C14 -179.7(5)
O5 P1 O7 C20 7.8(7)
O6 P1 O7 C20 -118.5(6)
C1 P1 O7 C20 136.2(6)
O5 P1 C1 C5 70.7(6)
O7 P1 C1 C5 -56.1(5)
O6 P1 C1 C5 -162.9(5)
O5 P1 C1 C2 -44.3(6)
O7 P1 C1 C2 -171.2(5)
O6 P1 C1 C2 82.0(5)
C5 C1 C2 C7 -165.4(7)
P1 C1 C2 C7 -44.9(8)
C5 C1 C2 C3 -37.5(7)
P1 C1 C2 C3 83.1(6)
O4 N1 C3 C2 152.1(7)
O3 N1 C3 C2 -29.4(9)
O4 N1 C3 C4 -90.1(9)
O3 N1 C3 C4 88.5(8)
C7 C2 C3 N1 -67.4(9)
C1 C2 C3 N1 164.1(6)
C7 C2 C3 C4 171.5(6)
C1 C2 C3 C4 42.9(7)
N1 C3 C4 C5 -154.1(6)
C2 C3 C4 C5 -31.4(8)
C3 C4 C5 C6 -177.1(8)
C3 C4 C5 C1 6.8(9)
C2 C1 C5 C6 -156.9(8)
P1 C1 C5 C6 82.4(9)
C2 C1 C5 C4 19.2(8)
P1 C1 C5 C4 -101.5(6)
C3 C2 C7 C8 -8.2(10)
C1 C2 C7 C8 111.8(8)
C3 C2 C7 C13 169.3(6)
C1 C2 C7 C13 -70.8(9)
C13 C7 C8 C9 -1.0(11)
C2 C7 C8 C9 176.4(7)
C7 C8 C9 C10 0.6(11)
C8 C9 C10 O1 180.0(7)
C8 C9 C10 C12 -0.1(11)
C11 O1 C10 C9 167.1(8)
C11 O1 C10 C12 -12.9(8)
C10 O1 C11 O2 22.5(8)
C12 O2 C11 O1 -23.9(8)
C11 O2 C12 C13 -166.0(8)
C11 O2 C12 C10 15.8(8)
C9 C10 C12 C13 -0.2(12)
O1 C10 C12 C13 179.8(7)
C9 C10 C12 O2 178.1(7)
O1 C10 C12 O2 -1.9(9)
O2 C12 C13 C7 -178.1(7)
C10 C12 C13 C7 -0.1(11)
C8 C7 C13 C12 0.7(10)
C2 C7 C13 C12 -176.8(7)
P1 O6 C14 C19 83.4(8)
P1 O6 C14 C15 -97.1(7)
C19 C14 C15 C16 -3.6(12)
O6 C14 C15 C16 176.8(7)
C14 C15 C16 C17 1.1(12)
C15 C16 C17 C18 1.3(15)
C16 C17 C18 C19 -1.3(15)
C15 C14 C19 C18 3.6(13)
O6 C14 C19 C18 -176.8(7)
C17 C18 C19 C14 -1.1(13)
P1 O7 C20 C25 -128.0(6)
P1 O7 C20 C21 57.0(9)
C25 C20 C21 C22 0.5(11)
O7 C20 C21 C22 175.3(6)
C20 C21 C22 C23 -0.6(11)
C21 C22 C23 C24 0.5(11)
C22 C23 C24 C25 -0.2(11)
C21 C20 C25 C24 -0.2(11)
O7 C20 C25 C24 -175.2(6)
C23 C24 C25 C20 0.1(11)
